data_7158224
loop_
_publ_author_name
'Maeda, Hiromitsu'
'Haketa, Yohei'
'Murata, Tomoki'
'Ohta, Eriko'
'Murata, Tai'
'Yasuda, Nobuhiro'

_publ_section_title
;
 Self-assemblies of anionic-unit-introduced anion-responsive \p-electronic
 molecules
;
_journal_issue 34
_journal_name_full 'Organic &amp; Biomolecular Chemistry'
_journal_page_first 7369
_journal_page_last 7373
_journal_paper_doi 10.1039/D1OB01094H
_journal_volume 19
_journal_year 2021
_chemical_formula_moiety 'C18 H14 B F N2 O4'
_chemical_formula_sum 'C18 H14 B F N2 O4'
_chemical_formula_weight 352.12
_space_group_crystal_system monoclinic
_space_group_IT_number 14
_space_group_name_Hall '-P 2yn'
_space_group_name_H-M_alt 'P 1 21/n 1'
_atom_sites_solution_hydrogens geom
_audit_creation_method SHELXL-2014/7
_audit_update_record
;
2021-05-29 deposited with the CCDC.	2021-08-06 downloaded from the CCDC.
;
_cell_angle_alpha 90
_cell_angle_beta 96.961(3)
_cell_angle_gamma 90
_cell_formula_units_Z 4
_cell_length_a 5.8897(3)
_cell_length_b 15.6222(7)
_cell_length_c 18.0449(8)
_cell_measurement_reflns_used 17257
_cell_measurement_temperature 90(2)
_cell_measurement_theta_max 29.236
_cell_measurement_theta_min 1.973
_cell_volume 1648.07(13)
_computing_cell_refinement 'Rapid Auto(Rigaku)'
_computing_data_collection 'Rapid Auto(Rigaku)'
_computing_data_reduction 'Rapid Auto(Rigaku)'
_computing_structure_refinement 'SHELXL-2014/7 (Sheldrick, 2014)'
_computing_structure_solution 'SHELXS-97 (Sheldrick, 1990)'
_diffrn_ambient_temperature 90(2)
_diffrn_detector_area_resol_mean 13.33
_diffrn_measured_fraction_theta_full 1.000
_diffrn_measured_fraction_theta_max 1.000
_diffrn_measurement_device_type 'DECTRIS EIGER X 1M'
_diffrn_measurement_method 'Shutterless \w scans'
_diffrn_radiation_monochromator 'Si(111) Channel Cut'
_diffrn_radiation_type Synchrotron
_diffrn_radiation_wavelength 0.81088
_diffrn_reflns_av_R_equivalents 0.0398
_diffrn_reflns_av_unetI/netI 0.0334
_diffrn_reflns_Laue_measured_fraction_full 1.000
_diffrn_reflns_Laue_measured_fraction_max 1.000
_diffrn_reflns_limit_h_max 6
_diffrn_reflns_limit_h_min -7
_diffrn_reflns_limit_k_max 18
_diffrn_reflns_limit_k_min -18
_diffrn_reflns_limit_l_max 21
_diffrn_reflns_limit_l_min -21
_diffrn_reflns_number 17257
_diffrn_reflns_point_group_measured_fraction_full 1.000
_diffrn_reflns_point_group_measured_fraction_max 1.000
_diffrn_reflns_theta_full 29.113
_diffrn_reflns_theta_max 29.236
_diffrn_reflns_theta_min 1.973
_diffrn_source 'synchrotron radiation SPring-8 BL40XU'
_exptl_absorpt_coefficient_mu 0.145
_exptl_absorpt_correction_T_max 1.000
_exptl_absorpt_correction_T_min 0.763
_exptl_absorpt_correction_type multi-scan
_exptl_absorpt_process_details 'ABSCOR (T.Higashi, 2001)'
_exptl_crystal_colour yellow
_exptl_crystal_density_diffrn 1.419
_exptl_crystal_density_meas ?
_exptl_crystal_description plate
_exptl_crystal_F_000 728
_exptl_crystal_size_max 0.010
_exptl_crystal_size_mid 0.005
_exptl_crystal_size_min 0.005
_refine_diff_density_max 0.253
_refine_diff_density_min -0.241
_refine_diff_density_rms 0.054
_refine_ls_extinction_coef 0.0134(18)
_refine_ls_extinction_expression Fc^*^=kFc[1+0.001xFc^2^\l^3^/sin(2\q)]^-1/4^
_refine_ls_extinction_method 'SHELXL-2014/7 (Sheldrick 2014'
_refine_ls_goodness_of_fit_ref 1.110
_refine_ls_hydrogen_treatment constr
_refine_ls_matrix_type full
_refine_ls_number_parameters 237
_refine_ls_number_reflns 3011
_refine_ls_number_restraints 0
_refine_ls_restrained_S_all 1.110
_refine_ls_R_factor_all 0.0516
_refine_ls_R_factor_gt 0.0457
_refine_ls_shift/su_max 0.000
_refine_ls_shift/su_mean 0.000
_refine_ls_structure_factor_coef Fsqd
_refine_ls_weighting_details 'w=1/[\s^2^(Fo^2^)+(0.0511P)^2^+1.1165P] where P=(Fo^2^+2Fc^2^)/3'
_refine_ls_weighting_scheme calc
_refine_ls_wR_factor_gt 0.1157
_refine_ls_wR_factor_ref 0.1194
_reflns_Friedel_coverage 0.000
_reflns_number_gt 2656
_reflns_number_total 3011
_reflns_threshold_expression 'I > 2\s(I)'
_cod_data_source_file d1ob01094h2.cif
_cod_data_source_block ydkr_CCDC1
_cod_depositor_comments
;
The following automatic conversions were performed:

data item '_exptl_crystal_density_meas' value 'not measured' was
changed to '?' -- the value is perceived as not measured.

Automatic conversion script
Id: cif_fix_values 7556 2019-12-06 15:28:31Z antanas 

 Adding full bibliography for 7158218--7158229.cif.
;
_cod_original_sg_symbol_H-M 'P 21/n'
_cod_database_code 7158224
_shelx_shelxl_version_number 2014/7
_shelx_space_group_comment
;
The symmetry employed for this shelxl refinement is uniquely defined
by the following loop, which should always be used as a source of
symmetry information in preference to the above space-group names.
They are only intended as comments.
;

loop_
_space_group_symop_operation_xyz
'x, y, z'
'-x+1/2, y+1/2, -z+1/2'
'-x, -y, -z'
'x-1/2, -y-1/2, z-1/2'

loop_
_atom_site_label
_atom_site_type_symbol
_atom_site_fract_x
_atom_site_fract_y
_atom_site_fract_z
_atom_site_U_iso_or_equiv
_atom_site_adp_type
_atom_site_occupancy
_atom_site_site_symmetry_order
_atom_site_calc_flag
_atom_site_refinement_flags_posn
_atom_site_refinement_flags_adp
_atom_site_refinement_flags_occupancy
_atom_site_disorder_assembly
_atom_site_disorder_group
C1 C -0.1588(3) 0.73552(12) 0.77812(11) 0.0292(5) Uani 1 1 d . . . . .
H1 H -0.2960 0.7681 0.7720 0.035 Uiso 1 1 calc R U . . .
C2 C -0.0244(4) 0.72015(13) 0.84463(11) 0.0311(5) Uani 1 1 d . . . . .
H2 H -0.0519 0.7402 0.8924 0.037 Uiso 1 1 calc R U . . .
C3 C 0.1605(4) 0.66948(12) 0.82887(11) 0.0284(4) Uani 1 1 d . . . . .
H3 H 0.2815 0.6492 0.8641 0.034 Uiso 1 1 calc R U . . .
C4 C 0.1350(3) 0.65452(11) 0.75294(10) 0.0232(4) Uani 1 1 d . . . . .
C5 C 0.2667(3) 0.60783(11) 0.70492(10) 0.0221(4) Uani 1 1 d . . . . .
C6 C 0.4753(3) 0.56848(11) 0.72843(11) 0.0243(4) Uani 1 1 d . . . . .
H6 H 0.5473 0.5759 0.7780 0.029 Uiso 1 1 calc R U . . .
C7 C 0.5764(3) 0.51792(11) 0.67782(10) 0.0225(4) Uani 1 1 d . . . . .
C8 C 0.7771(3) 0.46722(11) 0.69729(11) 0.0241(4) Uani 1 1 d . . . . .
C9 C 0.9070(3) 0.45094(12) 0.76491(12) 0.0280(4) Uani 1 1 d . . . . .
H9 H 0.8749 0.4697 0.8126 0.034 Uiso 1 1 calc R U . . .
C10 C 1.0952(3) 0.40162(12) 0.74988(12) 0.0300(5) Uani 1 1 d . . . . .
H10 H 1.2139 0.3806 0.7856 0.036 Uiso 1 1 calc R U . . .
C11 C 1.0763(3) 0.38920(12) 0.67388(12) 0.0289(5) Uani 1 1 d . . . . .
H11 H 1.1814 0.3586 0.6479 0.035 Uiso 1 1 calc R U . . .
C12 C 0.4775(3) 0.66989(11) 0.56297(10) 0.0212(4) Uani 1 1 d . . . . .
C13 C 0.4006(3) 0.75082(12) 0.58184(11) 0.0253(4) Uani 1 1 d . . . . .
H13 H 0.2632 0.7553 0.6042 0.030 Uiso 1 1 calc R U . . .
C14 C 0.5194(3) 0.82445(12) 0.56872(11) 0.0267(4) Uani 1 1 d . . . . .
H14 H 0.4628 0.8787 0.5816 0.032 Uiso 1 1 calc R U . . .
C15 C 0.7216(3) 0.81903(12) 0.53665(10) 0.0236(4) Uani 1 1 d . . . . .
C16 C 0.8480(3) 0.89790(12) 0.52192(10) 0.0260(4) Uani 1 1 d . . . . .
C17 C 0.8027(3) 0.73928(12) 0.51700(10) 0.0252(4) Uani 1 1 d . . . . .
H17 H 0.9400 0.7353 0.4945 0.030 Uiso 1 1 calc R U . . .
C18 C 0.6815(3) 0.66581(11) 0.53056(10) 0.0224(4) Uani 1 1 d . . . . .
H18 H 0.7383 0.6116 0.5176 0.027 Uiso 1 1 calc R U . . .
N1 N -0.0615(3) 0.69621(10) 0.72301(9) 0.0251(4) Uani 1 1 d . . . . .
H1A H -0.1154 0.6971 0.6754 0.030 Uiso 1 1 calc R U . . .
N2 N 0.8832(3) 0.42785(10) 0.64238(9) 0.0253(4) Uani 1 1 d . . . . .
H2A H 0.8330 0.4279 0.5944 0.030 Uiso 1 1 calc R U . . .
O1 O 0.1751(2) 0.60381(8) 0.63483(7) 0.0227(3) Uani 1 1 d . . . . .
O2 O 0.4908(2) 0.51434(8) 0.60706(7) 0.0230(3) Uani 1 1 d . . . . .
O3 O 0.7737(3) 0.96780(9) 0.54988(9) 0.0379(4) Uani 1 1 d . . . . .
H3A H 0.8475 1.0098 0.5364 0.057 Uiso 1 1 calc R U . . .
O4 O 1.0128(2) 0.89562(9) 0.48494(8) 0.0329(4) Uani 1 1 d . . . . .
B1 B 0.3335(4) 0.58488(13) 0.57846(12) 0.0226(5) Uani 1 1 d . . . . .
F1 F 0.20001(18) 0.55489(7) 0.51509(6) 0.0259(3) Uani 1 1 d . . . . .

loop_
_atom_site_aniso_label
_atom_site_aniso_U_11
_atom_site_aniso_U_22
_atom_site_aniso_U_33
_atom_site_aniso_U_23
_atom_site_aniso_U_13
_atom_site_aniso_U_12
C1 0.0284(10) 0.0244(10) 0.0354(11) -0.0065(8) 0.0058(8) 0.0019(8)
C2 0.0346(11) 0.0308(11) 0.0282(10) -0.0070(8) 0.0051(9) 0.0014(9)
C3 0.0312(11) 0.0256(10) 0.0282(10) -0.0013(8) 0.0031(8) 0.0020(8)
C4 0.0243(10) 0.0166(9) 0.0290(10) -0.0009(7) 0.0044(8) -0.0021(7)
C5 0.0257(10) 0.0147(8) 0.0263(10) 0.0010(7) 0.0051(7) -0.0057(7)
C6 0.0283(10) 0.0180(9) 0.0266(10) 0.0007(7) 0.0035(8) -0.0023(8)
C7 0.0248(10) 0.0145(9) 0.0288(10) 0.0024(7) 0.0060(8) -0.0050(7)
C8 0.0268(10) 0.0160(9) 0.0305(10) -0.0003(7) 0.0075(8) -0.0025(7)
C9 0.0305(11) 0.0213(10) 0.0323(11) 0.0033(8) 0.0044(8) -0.0003(8)
C10 0.0287(11) 0.0221(10) 0.0382(11) 0.0074(8) 0.0008(9) 0.0008(8)
C11 0.0263(10) 0.0190(9) 0.0426(12) 0.0037(8) 0.0091(9) 0.0003(8)
C12 0.0230(9) 0.0204(9) 0.0192(9) 0.0009(7) -0.0005(7) -0.0018(7)
C13 0.0254(10) 0.0200(9) 0.0309(10) 0.0000(8) 0.0056(8) -0.0021(8)
C14 0.0305(10) 0.0190(9) 0.0305(10) -0.0013(8) 0.0037(8) -0.0008(8)
C15 0.0274(10) 0.0200(9) 0.0228(9) 0.0023(7) 0.0008(8) -0.0039(8)
C16 0.0320(11) 0.0212(10) 0.0245(10) 0.0010(7) 0.0016(8) -0.0028(8)
C17 0.0270(10) 0.0236(10) 0.0251(10) 0.0009(8) 0.0035(8) -0.0026(8)
C18 0.0242(10) 0.0181(9) 0.0248(9) 0.0006(7) 0.0022(7) -0.0007(7)
N1 0.0270(9) 0.0225(8) 0.0257(8) -0.0023(6) 0.0021(7) 0.0007(7)
N2 0.0283(9) 0.0178(8) 0.0302(9) 0.0005(6) 0.0059(7) -0.0001(6)
O1 0.0237(7) 0.0199(6) 0.0247(7) -0.0014(5) 0.0040(5) -0.0027(5)
O2 0.0271(7) 0.0165(6) 0.0259(7) 0.0005(5) 0.0050(5) -0.0022(5)
O3 0.0500(10) 0.0187(7) 0.0478(9) -0.0023(6) 0.0178(7) -0.0095(6)
O4 0.0359(8) 0.0249(7) 0.0396(8) 0.0016(6) 0.0109(7) -0.0072(6)
B1 0.0246(11) 0.0196(10) 0.0239(10) -0.0019(8) 0.0040(8) -0.0018(8)
F1 0.0257(6) 0.0235(6) 0.0284(6) -0.0060(4) 0.0027(5) -0.0038(4)

loop_
_atom_type_symbol
_atom_type_description
_atom_type_scat_dispersion_real
_atom_type_scat_dispersion_imag
_atom_type_scat_source
C C 0.0045 0.0022 'International Tables Vol C Tables 4.2.6.8 and 6.1.1.4'
H H 0.0000 0.0000 'International Tables Vol C Tables 4.2.6.8 and 6.1.1.4'
N N 0.0085 0.0044 'International Tables Vol C Tables 4.2.6.8 and 6.1.1.4'
O O 0.0146 0.0081 'International Tables Vol C Tables 4.2.6.8 and 6.1.1.4'
F F 0.0231 0.0137 'International Tables Vol C Tables 4.2.6.8 and 6.1.1.4'
B B 0.0022 0.0009 'International Tables Vol C Tables 4.2.6.8 and 6.1.1.4'

loop_
_geom_angle_atom_site_label_1
_geom_angle_atom_site_label_2
_geom_angle_atom_site_label_3
_geom_angle
_geom_angle_site_symmetry_1
_geom_angle_site_symmetry_3
_geom_angle_publ_flag
N1 C1 C2 108.16(18) . . ?
N1 C1 H1 125.9 . . ?
C2 C1 H1 125.9 . . ?
C1 C2 C3 107.47(18) . . ?
C1 C2 H2 126.3 . . ?
C3 C2 H2 126.3 . . ?
C4 C3 C2 107.63(18) . . ?
C4 C3 H3 126.2 . . ?
C2 C3 H3 126.2 . . ?
C3 C4 N1 107.08(16) . . ?
C3 C4 C5 133.30(18) . . ?
N1 C4 C5 119.61(17) . . ?
O1 C5 C6 121.04(17) . . ?
O1 C5 C4 114.69(16) . . ?
C6 C5 C4 124.27(17) . . ?
C5 C6 C7 118.78(18) . . ?
C5 C6 H6 120.6 . . ?
C7 C6 H6 120.6 . . ?
O2 C7 C6 121.04(17) . . ?
O2 C7 C8 115.01(16) . . ?
C6 C7 C8 123.95(18) . . ?
N2 C8 C9 107.55(17) . . ?
N2 C8 C7 120.22(17) . . ?
C9 C8 C7 132.13(18) . . ?
C8 C9 C10 107.21(18) . . ?
C8 C9 H9 126.4 . . ?
C10 C9 H9 126.4 . . ?
C11 C10 C9 107.43(18) . . ?
C11 C10 H10 126.3 . . ?
C9 C10 H10 126.3 . . ?
N2 C11 C10 108.60(18) . . ?
N2 C11 H11 125.7 . . ?
C10 C11 H11 125.7 . . ?
C13 C12 C18 117.55(16) . . ?
C13 C12 B1 120.51(16) . . ?
C18 C12 B1 121.94(16) . . ?
C14 C13 C12 121.66(18) . . ?
C14 C13 H13 119.2 . . ?
C12 C13 H13 119.2 . . ?
C13 C14 C15 119.91(18) . . ?
C13 C14 H14 120.0 . . ?
C15 C14 H14 120.0 . . ?
C14 C15 C17 119.83(17) . . ?
C14 C15 C16 119.97(17) . . ?
C17 C15 C16 120.18(17) . . ?
O4 C16 O3 123.61(17) . . ?
O4 C16 C15 120.98(17) . . ?
O3 C16 C15 115.41(17) . . ?
C18 C17 C15 119.61(17) . . ?
C18 C17 H17 120.2 . . ?
C15 C17 H17 120.2 . . ?
C17 C18 C12 121.42(17) . . ?
C17 C18 H18 119.3 . . ?
C12 C18 H18 119.3 . . ?
C1 N1 C4 109.65(16) . . ?
C1 N1 H1A 125.2 . . ?
C4 N1 H1A 125.2 . . ?
C11 N2 C8 109.19(17) . . ?
C11 N2 H2A 125.4 . . ?
C8 N2 H2A 125.4 . . ?
C5 O1 B1 116.62(15) . . ?
C7 O2 B1 116.96(14) . . ?
C16 O3 H3A 109.5 . . ?
F1 B1 O1 106.87(15) . . ?
F1 B1 O2 107.57(15) . . ?
O1 B1 O2 108.94(15) . . ?
F1 B1 C12 113.02(16) . . ?
O1 B1 C12 109.84(15) . . ?
O2 B1 C12 110.46(15) . . ?

loop_
_geom_bond_atom_site_label_1
_geom_bond_atom_site_label_2
_geom_bond_distance
_geom_bond_site_symmetry_2
_geom_bond_publ_flag
C1 N1 1.354(2) . ?
C1 C2 1.376(3) . ?
C1 H1 0.9500 . ?
C2 C3 1.403(3) . ?
C2 H2 0.9500 . ?
C3 C4 1.380(3) . ?
C3 H3 0.9500 . ?
C4 N1 1.380(2) . ?
C4 C5 1.431(3) . ?
C5 O1 1.315(2) . ?
C5 C6 1.393(3) . ?
C6 C7 1.395(3) . ?
C6 H6 0.9500 . ?
C7 O2 1.316(2) . ?
C7 C8 1.431(3) . ?
C8 N2 1.379(2) . ?
C8 C9 1.383(3) . ?
C9 C10 1.403(3) . ?
C9 H9 0.9500 . ?
C10 C11 1.376(3) . ?
C10 H10 0.9500 . ?
C11 N2 1.351(3) . ?
C11 H11 0.9500 . ?
C12 C13 1.399(3) . ?
C12 C18 1.400(3) . ?
C12 B1 1.618(3) . ?
C13 C14 1.382(3) . ?
C13 H13 0.9500 . ?
C14 C15 1.388(3) . ?
C14 H14 0.9500 . ?
C15 C17 1.395(3) . ?
C15 C16 1.480(3) . ?
C16 O4 1.243(2) . ?
C16 O3 1.301(2) . ?
C17 C18 1.389(3) . ?
C17 H17 0.9500 . ?
C18 H18 0.9500 . ?
N1 H1A 0.8800 . ?
N2 H2A 0.8800 . ?
O1 B1 1.491(2) . ?
O2 B1 1.491(2) . ?
O3 H3A 0.8400 . ?
B1 F1 1.388(2) . ?

loop_
_geom_torsion_atom_site_label_1
_geom_torsion_atom_site_label_2
_geom_torsion_atom_site_label_3
_geom_torsion_atom_site_label_4
_geom_torsion
_geom_torsion_site_symmetry_1
_geom_torsion_site_symmetry_2
_geom_torsion_site_symmetry_3
_geom_torsion_site_symmetry_4
_geom_torsion_publ_flag
N1 C1 C2 C3 -0.1(2) . . . . ?
C1 C2 C3 C4 -0.3(2) . . . . ?
C2 C3 C4 N1 0.5(2) . . . . ?
C2 C3 C4 C5 -179.8(2) . . . . ?
C3 C4 C5 O1 175.45(19) . . . . ?
N1 C4 C5 O1 -4.9(2) . . . . ?
C3 C4 C5 C6 -4.2(3) . . . . ?
N1 C4 C5 C6 175.43(16) . . . . ?
O1 C5 C6 C7 -5.7(3) . . . . ?
C4 C5 C6 C7 173.89(17) . . . . ?
C5 C6 C7 O2 7.2(3) . . . . ?
C5 C6 C7 C8 -173.20(17) . . . . ?
O2 C7 C8 N2 8.0(2) . . . . ?
C6 C7 C8 N2 -171.60(16) . . . . ?
O2 C7 C8 C9 -176.18(18) . . . . ?
C6 C7 C8 C9 4.2(3) . . . . ?
N2 C8 C9 C10 0.6(2) . . . . ?
C7 C8 C9 C10 -175.64(19) . . . . ?
C8 C9 C10 C11 0.2(2) . . . . ?
C9 C10 C11 N2 -0.8(2) . . . . ?
C18 C12 C13 C14 0.5(3) . . . . ?
B1 C12 C13 C14 -179.52(18) . . . . ?
C12 C13 C14 C15 -0.6(3) . . . . ?
C13 C14 C15 C17 0.7(3) . . . . ?
C13 C14 C15 C16 179.44(17) . . . . ?
C14 C15 C16 O4 -170.88(18) . . . . ?
C17 C15 C16 O4 7.8(3) . . . . ?
C14 C15 C16 O3 8.9(3) . . . . ?
C17 C15 C16 O3 -172.41(18) . . . . ?
C14 C15 C17 C18 -0.8(3) . . . . ?
C16 C15 C17 C18 -179.47(17) . . . . ?
C15 C17 C18 C12 0.7(3) . . . . ?
C13 C12 C18 C17 -0.5(3) . . . . ?
B1 C12 C18 C17 179.49(17) . . . . ?
C2 C1 N1 C4 0.5(2) . . . . ?
C3 C4 N1 C1 -0.6(2) . . . . ?
C5 C4 N1 C1 179.65(16) . . . . ?
C10 C11 N2 C8 1.2(2) . . . . ?
C9 C8 N2 C11 -1.1(2) . . . . ?
C7 C8 N2 C11 175.64(16) . . . . ?
C6 C5 O1 B1 -21.6(2) . . . . ?
C4 C5 O1 B1 158.76(15) . . . . ?
C6 C7 O2 B1 18.9(2) . . . . ?
C8 C7 O2 B1 -160.76(15) . . . . ?
C5 O1 B1 F1 159.95(14) . . . . ?
C5 O1 B1 O2 44.0(2) . . . . ?
C5 O1 B1 C12 -77.10(19) . . . . ?
C7 O2 B1 F1 -158.17(14) . . . . ?
C7 O2 B1 O1 -42.7(2) . . . . ?
C7 O2 B1 C12 78.05(19) . . . . ?
C13 C12 B1 F1 100.1(2) . . . . ?
C18 C12 B1 F1 -79.9(2) . . . . ?
C13 C12 B1 O1 -19.1(2) . . . . ?
C18 C12 B1 O1 160.88(16) . . . . ?
C13 C12 B1 O2 -139.33(17) . . . . ?
C18 C12 B1 O2 40.7(2) . . . . ?
